data_2021657
loop_
_publ_author_name
'Trush, Victor A.'
'Kariaka, Nataliia S.'
'Dyakonenko, Viktoriya V.'
'Shishkina, Svitlana V.'
'Amirkhanov, Vladimir M.'

_publ_section_title
;
 Crystal structure of N-(diphenylphosphoryl)-2-methoxybenzamide
;
_journal_coeditor_code LH5904
_journal_issue 7
_journal_name_full 'Acta Crystallographica Section E Crystallographic Communications'
_journal_page_first 939
_journal_paper_doi 10.1107/S205698901900762X
_journal_volume 75
_journal_year 2019
_chemical_formula_iupac 'C20 H18 N O3 P'
_chemical_formula_moiety 'C20 H18 N O3 P'
_chemical_formula_sum 'C20 H18 N O3 P'
_chemical_formula_weight 351.32
_chemical_name_systematic
;
<i>N</i>-(Diphenylphosphoryl)-2-methoxybenzamide
;
_space_group_crystal_system orthorhombic
_space_group_IT_number 19
_space_group_name_Hall 'P 2ac 2ab'
_space_group_name_H-M_alt 'P 21 21 21'
_symmetry_space_group_name_Hall 'P 2ac 2ab'
_symmetry_space_group_name_H-M 'P 21 21 21'
_atom_sites_solution_hydrogens geom
_audit_creation_method
;
Olex2 1.2
(compiled 2018.05.29 svn.r3508 for OlexSys, GUI svn.r5506)
;
_cell_angle_alpha 90
_cell_angle_beta 90
_cell_angle_gamma 90
_cell_formula_units_Z 4
_cell_length_a 8.317(2)
_cell_length_b 12.657(2)
_cell_length_c 16.763(3)
_cell_measurement_reflns_used 5505
_cell_measurement_temperature 294
_cell_measurement_theta_max 30.5460
_cell_measurement_theta_min 3.2010
_cell_volume 1764.6(6)
_computing_cell_refinement
;
CrysAlis PRO (Rigaku OD, 2018)
;
_computing_data_collection
;
CrysAlis PRO (Rigaku OD, 2018)
;
_computing_data_reduction
;
CrysAlis PRO (Rigaku OD, 2018)
;
_computing_molecular_graphics
;
<i>OLEX2</i> (Dolomanov <i>et al.</i>,  2009)
;
_computing_publication_material
;
<i>OLEX2</i> (Dolomanov <i>et al.</i>,  2009)
;
_computing_structure_refinement
;
SHELXL (Sheldrick, 2015b)
;
_computing_structure_solution
;
SHELXT (Sheldrick, 2015a)
;
_diffrn_ambient_temperature 294
_diffrn_detector 'CCD plate'
_diffrn_detector_area_resol_mean 16.1827
_diffrn_measured_fraction_theta_full 0.996
_diffrn_measured_fraction_theta_max 0.937
_diffrn_measurement_device 'four-circle diffractometer'
_diffrn_measurement_device_type 'Rigaku Oxford Diffraction Xcalibur, Sapphire3'
_diffrn_measurement_method '\w scans'
_diffrn_radiation_monochromator graphite
_diffrn_radiation_probe x-ray
_diffrn_radiation_type MoK\a
_diffrn_radiation_wavelength 0.71073
_diffrn_reflns_av_R_equivalents 0.0319
_diffrn_reflns_av_unetI/netI 0.0337
_diffrn_reflns_limit_h_max 12
_diffrn_reflns_limit_h_min -12
_diffrn_reflns_limit_k_max 16
_diffrn_reflns_limit_k_min -17
_diffrn_reflns_limit_l_max 24
_diffrn_reflns_limit_l_min -23
_diffrn_reflns_number 18281
_diffrn_reflns_theta_full 25.242
_diffrn_reflns_theta_max 32.187
_diffrn_reflns_theta_min 3.219
_diffrn_source 'fine-focus sealed X-ray tube'
_exptl_absorpt_coefficient_mu 0.174
_exptl_absorpt_correction_T_max 1.00000
_exptl_absorpt_correction_T_min 0.98637
_exptl_absorpt_correction_type multi-scan
_exptl_absorpt_process_details
;
(CrysAlis PRO; Rigaku OD, 2018)
;
_exptl_crystal_colour colourless
_exptl_crystal_density_diffrn 1.322
_exptl_crystal_description block
_exptl_crystal_F_000 736
_exptl_crystal_size_max 0.5
_exptl_crystal_size_mid 0.4
_exptl_crystal_size_min 0.3
_refine_diff_density_max 0.225
_refine_diff_density_min -0.322
_refine_ls_abs_structure_details
;
Flack <i>x</i> determined using 1430 quotients
[(<i>I</i>^+^)-(<i>I</i>^-^)]/[(<i>I</i>^+^)+(<i>I</i>^-^)]
(Parsons et al., 2013)
;
_refine_ls_abs_structure_Flack 0.01(4)
_refine_ls_extinction_method none
_refine_ls_goodness_of_fit_ref 1.110
_refine_ls_hydrogen_treatment constr
_refine_ls_matrix_type full
_refine_ls_number_parameters 227
_refine_ls_number_reflns 5691
_refine_ls_number_restraints 0
_refine_ls_restrained_S_all 1.110
_refine_ls_R_factor_all 0.0614
_refine_ls_R_factor_gt 0.0434
_refine_ls_shift/su_max 0.001
_refine_ls_shift/su_mean 0.000
_refine_ls_structure_factor_coef Fsqd
_refine_ls_weighting_details 'w=1/[\s^2^(Fo^2^)+(0.0551P)^2^] where P=(Fo^2^+2Fc^2^)/3'
_refine_ls_weighting_scheme calc
_refine_ls_wR_factor_gt 0.1046
_refine_ls_wR_factor_ref 0.1129
_reflns_number_gt 4247
_reflns_number_total 5691
_reflns_threshold_expression 'I > 2\s(I)'
_cod_data_source_file lh5904sup1.cif
_cod_data_source_block I
_cod_database_code 2021657
_shelx_space_group_comment
;
The symmetry employed for this shelxl refinement is uniquely defined
by the following loop, which should always be used as a source of
symmetry information in preference to the above space-group names.
They are only intended as comments.
;
_shelx_estimated_absorpt_t_min 0.918
_shelx_estimated_absorpt_t_max 0.950

loop_
_space_group_symop_operation_xyz
'x, y, z'
'-x+1/2, -y, z+1/2'
'x+1/2, -y+1/2, -z'
'-x, y+1/2, -z+1/2'

loop_
_atom_site_type_symbol
_atom_site_label
_atom_site_fract_x
_atom_site_fract_y
_atom_site_fract_z
_atom_site_U_iso_or_equiv
_atom_site_adp_type
_atom_site_calc_flag
_atom_site_occupancy
P P1 0.75683(6) 0.34774(4) 0.68054(3) 0.03788(14) Uani d 1
O O1 0.8432(2) 0.33778(15) 0.75665(10) 0.0522(4) Uani d 1
O O2 0.8579(2) 0.57607(14) 0.70208(11) 0.0601(5) Uani d 1
O O3 0.8588(2) 0.48946(15) 0.46564(10) 0.0574(5) Uani d 1
N N1 0.8291(2) 0.43972(14) 0.61711(11) 0.0420(4) Uani d 1
H H1 0.839131 0.420776 0.568098 0.050 Uiso calc 1
C C1 0.7720(3) 0.23277(18) 0.61801(14) 0.0454(5) Uani d 1
C C2 0.6930(4) 0.2254(2) 0.54479(17) 0.0585(7) Uani d 1
H H2 0.624578 0.279355 0.528470 0.070 Uiso calc 1
C C3 0.7160(4) 0.1383(3) 0.4964(2) 0.0768(10) Uani d 1
H H3 0.665554 0.134563 0.447009 0.092 Uiso calc 1
C C4 0.8138(5) 0.0571(3) 0.5216(2) 0.0815(11) Uani d 1
H H4 0.827802 -0.001937 0.489292 0.098 Uiso calc 1
C C5 0.8912(5) 0.0626(3) 0.5942(2) 0.0802(10) Uani d 1
H H5 0.956231 0.007064 0.610905 0.096 Uiso calc 1
C C6 0.8722(3) 0.1509(2) 0.64224(18) 0.0591(6) Uani d 1
H H6 0.926469 0.155311 0.690643 0.071 Uiso calc 1
C C7 0.5462(3) 0.37685(18) 0.69283(13) 0.0410(5) Uani d 1
C C8 0.4455(3) 0.2966(2) 0.72018(16) 0.0528(6) Uani d 1
H H8 0.486311 0.229064 0.728194 0.063 Uiso calc 1
C C9 0.2844(3) 0.3171(3) 0.73552(18) 0.0653(8) Uani d 1
H H9 0.217061 0.262777 0.752171 0.078 Uiso calc 1
C C10 0.2247(3) 0.4165(3) 0.72626(17) 0.0669(8) Uani d 1
H H10 0.117415 0.430192 0.738074 0.080 Uiso calc 1
C C11 0.3223(3) 0.4969(3) 0.6995(2) 0.0706(9) Uani d 1
H H11 0.280930 0.564645 0.692976 0.085 Uiso calc 1
C C12 0.4832(3) 0.4765(2) 0.68216(19) 0.0553(6) Uani d 1
H H12 0.548597 0.530641 0.663257 0.066 Uiso calc 1
C C13 0.8734(3) 0.54108(18) 0.63499(14) 0.0405(5) Uani d 1
C C14 0.9427(3) 0.60615(19) 0.56888(14) 0.0417(5) Uani d 1
C C15 1.0164(3) 0.7003(2) 0.59123(18) 0.0557(6) Uani d 1
H H15 1.020894 0.718620 0.644915 0.067 Uiso calc 1
C C16 1.0828(4) 0.7669(3) 0.5352(3) 0.0769(10) Uani d 1
H H16 1.130614 0.830077 0.550753 0.092 Uiso calc 1
C C17 1.0775(4) 0.7386(3) 0.4553(2) 0.0814(10) Uani d 1
H H17 1.124742 0.782560 0.417536 0.098 Uiso calc 1
C C18 1.0042(4) 0.6472(3) 0.43069(19) 0.0662(7) Uani d 1
H H18 0.999839 0.630235 0.376750 0.079 Uiso calc 1
C C19 0.9367(3) 0.58040(19) 0.48673(15) 0.0460(5) Uani d 1
C C20 0.8551(5) 0.4599(3) 0.38290(17) 0.0768(9) Uani d 1
H H20A 0.800672 0.513521 0.352765 0.115 Uiso calc 1
H H20B 0.799139 0.393959 0.377171 0.115 Uiso calc 1
H H20C 0.963101 0.452306 0.363487 0.115 Uiso calc 1

loop_
_atom_site_aniso_label
_atom_site_aniso_U_11
_atom_site_aniso_U_22
_atom_site_aniso_U_33
_atom_site_aniso_U_12
_atom_site_aniso_U_13
_atom_site_aniso_U_23
P1 0.0406(3) 0.0420(3) 0.0310(2) -0.0018(2) 0.0008(2) 0.0024(2)
O1 0.0519(8) 0.0658(11) 0.0389(8) 0.0029(8) -0.0059(7) 0.0059(8)
O2 0.0794(12) 0.0568(11) 0.0442(10) -0.0133(9) 0.0112(9) -0.0149(8)
O3 0.0811(12) 0.0574(11) 0.0335(9) -0.0146(9) 0.0021(9) 0.0008(8)
N1 0.0548(11) 0.0402(9) 0.0311(9) -0.0092(8) 0.0059(8) -0.0012(7)
C1 0.0509(12) 0.0405(11) 0.0446(12) -0.0045(9) 0.0086(10) 0.0009(9)
C2 0.0654(16) 0.0594(16) 0.0508(15) -0.0080(12) 0.0012(12) -0.0084(12)
C3 0.089(2) 0.083(2) 0.0590(18) -0.0218(19) 0.0111(16) -0.0255(16)
C4 0.097(3) 0.0608(19) 0.086(3) -0.0094(17) 0.035(2) -0.0242(18)
C5 0.092(2) 0.0549(17) 0.094(3) 0.0149(16) 0.027(2) -0.0013(17)
C6 0.0638(15) 0.0519(14) 0.0616(16) 0.0086(13) 0.0087(13) 0.0025(13)
C7 0.0408(10) 0.0489(12) 0.0331(11) -0.0032(8) -0.0014(8) -0.0044(9)
C8 0.0548(13) 0.0565(15) 0.0469(14) -0.0089(12) 0.0052(11) 0.0011(11)
C9 0.0491(14) 0.095(2) 0.0517(15) -0.0219(14) 0.0053(11) -0.0048(14)
C10 0.0392(13) 0.104(2) 0.0573(17) 0.0016(15) -0.0015(11) -0.0209(16)
C11 0.0511(15) 0.076(2) 0.085(2) 0.0148(14) -0.0076(15) -0.0170(17)
C12 0.0454(12) 0.0560(14) 0.0646(16) -0.0004(10) -0.0037(12) 0.0033(13)
C13 0.0398(10) 0.0424(12) 0.0391(11) -0.0023(9) 0.0021(9) -0.0032(9)
C14 0.0362(10) 0.0422(11) 0.0466(13) -0.0018(9) 0.0011(9) 0.0036(10)
C15 0.0512(13) 0.0511(14) 0.0648(17) -0.0109(11) 0.0025(12) -0.0049(12)
C16 0.0706(19) 0.0583(18) 0.102(3) -0.0270(15) 0.0064(18) 0.0094(17)
C17 0.084(2) 0.078(2) 0.083(3) -0.0257(18) 0.0138(19) 0.0254(19)
C18 0.0763(18) 0.0690(18) 0.0532(15) -0.0094(16) 0.0102(14) 0.0132(14)
C19 0.0463(12) 0.0458(13) 0.0460(13) -0.0034(10) 0.0053(10) 0.0063(10)
C20 0.107(3) 0.086(2) 0.0374(14) -0.012(2) 0.0033(16) -0.0083(14)

loop_
_atom_type_symbol
_atom_type_description
_atom_type_scat_dispersion_real
_atom_type_scat_dispersion_imag
_atom_type_scat_source
C C 0.0033 0.0016 'International Tables Vol C Tables 4.2.6.8 and 6.1.1.4'
H H 0.0000 0.0000 'International Tables Vol C Tables 4.2.6.8 and 6.1.1.4'
N N 0.0061 0.0033 'International Tables Vol C Tables 4.2.6.8 and 6.1.1.4'
O O 0.0106 0.0060 'International Tables Vol C Tables 4.2.6.8 and 6.1.1.4'
P P 0.1023 0.0942 'International Tables Vol C Tables 4.2.6.8 and 6.1.1.4'

loop_
_geom_angle_atom_site_label_1
_geom_angle_atom_site_label_2
_geom_angle_atom_site_label_3
_geom_angle
O1 P1 N1 115.61(10)
O1 P1 C1 113.72(11)
O1 P1 C7 113.17(10)
N1 P1 C1 99.56(10)
N1 P1 C7 106.09(11)
C1 P1 C7 107.49(11)
C19 O3 C20 118.6(2)
P1 N1 H1 116.4
C13 N1 P1 127.23(16)
C13 N1 H1 116.4
C2 C1 P1 122.3(2)
C6 C1 P1 118.4(2)
C6 C1 C2 119.3(2)
C1 C2 H2 119.9
C3 C2 C1 120.3(3)
C3 C2 H2 119.9
C2 C3 H3 120.1
C4 C3 C2 119.9(3)
C4 C3 H3 120.1
C3 C4 H4 119.7
C3 C4 C5 120.6(3)
C5 C4 H4 119.7
C4 C5 H5 120.0
C4 C5 C6 120.0(3)
C6 C5 H5 120.0
C1 C6 H6 120.0
C5 C6 C1 119.9(3)
C5 C6 H6 120.0
C8 C7 P1 118.24(19)
C12 C7 P1 122.82(18)
C12 C7 C8 118.8(2)
C7 C8 H8 119.8
C9 C8 C7 120.3(3)
C9 C8 H8 119.8
C8 C9 H9 119.9
C10 C9 C8 120.2(3)
C10 C9 H9 119.9
C9 C10 H10 119.8
C9 C10 C11 120.3(2)
C11 C10 H10 119.8
C10 C11 H11 120.1
C10 C11 C12 119.8(3)
C12 C11 H11 120.1
C7 C12 C11 120.5(3)
C7 C12 H12 119.7
C11 C12 H12 119.7
O2 C13 N1 121.0(2)
O2 C13 C14 121.7(2)
N1 C13 C14 117.24(19)
C15 C14 C13 116.2(2)
C15 C14 C19 118.3(2)
C19 C14 C13 125.4(2)
C14 C15 H15 119.4
C16 C15 C14 121.1(3)
C16 C15 H15 119.4
C15 C16 H16 120.4
C15 C16 C17 119.2(3)
C17 C16 H16 120.4
C16 C17 H17 119.2
C18 C17 C16 121.5(3)
C18 C17 H17 119.2
C17 C18 H18 120.3
C17 C18 C19 119.5(3)
C19 C18 H18 120.3
O3 C19 C14 117.5(2)
O3 C19 C18 122.1(2)
C18 C19 C14 120.4(2)
O3 C20 H20A 109.5
O3 C20 H20B 109.5
O3 C20 H20C 109.5
H20A C20 H20B 109.5
H20A C20 H20C 109.5
H20B C20 H20C 109.5

loop_
_geom_bond_atom_site_label_1
_geom_bond_atom_site_label_2
_geom_bond_distance
_geom_bond_publ_flag
P1 O1 1.4695(17) y
P1 N1 1.6871(19) y
P1 C1 1.798(2) y
P1 C7 1.802(2) y
O2 C13 1.215(3) y
O3 C19 1.368(3) ?
O3 C20 1.437(3) ?
N1 H1 0.8600 ?
N1 C13 1.368(3) ?
C1 C2 1.396(4) ?
C1 C6 1.391(4) ?
C2 H2 0.9300 ?
C2 C3 1.382(4) ?
C3 H3 0.9300 ?
C3 C4 1.377(5) ?
C4 H4 0.9300 ?
C4 C5 1.378(6) ?
C5 H5 0.9300 ?
C5 C6 1.387(4) ?
C6 H6 0.9300 ?
C7 C8 1.394(3) ?
C7 C12 1.378(3) ?
C8 H8 0.9300 ?
C8 C9 1.389(4) ?
C9 H9 0.9300 ?
C9 C10 1.361(5) ?
C10 H10 0.9300 ?
C10 C11 1.377(5) ?
C11 H11 0.9300 ?
C11 C12 1.394(4) ?
C12 H12 0.9300 ?
C13 C14 1.496(3) y
C14 C15 1.392(3) ?
C14 C19 1.416(3) ?
C15 H15 0.9300 ?
C15 C16 1.377(4) ?
C16 H16 0.9300 ?
C16 C17 1.388(5) ?
C17 H17 0.9300 ?
C17 C18 1.371(5) ?
C18 H18 0.9300 ?
C18 C19 1.382(4) ?
C20 H20A 0.9600 ?
C20 H20B 0.9600 ?
C20 H20C 0.9600 ?

loop_
_geom_hbond_atom_site_label_D
_geom_hbond_atom_site_label_H
_geom_hbond_atom_site_label_A
_geom_hbond_site_symmetry_A
_geom_hbond_distance_DH
_geom_hbond_distance_HA
_geom_hbond_distance_DA
_geom_hbond_angle_DHA
_geom_hbond_publ_flag
N1 H1 O3 . 0.86 1.93 2.628(2) 137 y
C18 H18 Cg 2_664 0.93 2.99 3.864(3) 158 y

loop_
_geom_torsion_atom_site_label_1
_geom_torsion_atom_site_label_2
_geom_torsion_atom_site_label_3
_geom_torsion_atom_site_label_4
_geom_torsion
P1 N1 C13 O2 -2.7(3)
P1 N1 C13 C14 176.74(16)
P1 C1 C2 C3 176.0(2)
P1 C1 C6 C5 -177.8(2)
P1 C7 C8 C9 175.8(2)
P1 C7 C12 C11 -174.1(2)
O1 P1 N1 C13 -45.5(2)
O1 P1 C1 C2 177.4(2)
O1 P1 C1 C6 -5.7(2)
O1 P1 C7 C8 -72.7(2)
O1 P1 C7 C12 102.2(2)
O2 C13 C14 C15 12.0(3)
O2 C13 C14 C19 -166.9(2)
N1 P1 C1 C2 -59.0(2)
N1 P1 C1 C6 117.90(19)
N1 P1 C7 C8 159.47(19)
N1 P1 C7 C12 -25.6(2)
N1 C13 C14 C15 -167.5(2)
N1 C13 C14 C19 13.6(3)
C1 P1 N1 C13 -167.8(2)
C1 P1 C7 C8 53.7(2)
C1 P1 C7 C12 -131.3(2)
C1 C2 C3 C4 1.8(5)
C2 C1 C6 C5 -0.7(4)
C2 C3 C4 C5 -1.0(5)
C3 C4 C5 C6 -0.6(5)
C4 C5 C6 C1 1.5(5)
C6 C1 C2 C3 -0.9(4)
C7 P1 N1 C13 80.8(2)
C7 P1 C1 C2 51.3(2)
C7 P1 C1 C6 -131.8(2)
C7 C8 C9 C10 -2.0(4)
C8 C7 C12 C11 0.9(4)
C8 C9 C10 C11 1.8(4)
C9 C10 C11 C12 -0.3(5)
C10 C11 C12 C7 -1.0(5)
C12 C7 C8 C9 0.6(4)
C13 C14 C15 C16 -179.3(2)
C13 C14 C19 O3 1.2(4)
C13 C14 C19 C18 179.5(2)
C14 C15 C16 C17 -0.8(5)
C15 C14 C19 O3 -177.7(2)
C15 C14 C19 C18 0.6(4)
C15 C16 C17 C18 1.7(6)
C16 C17 C18 C19 -1.4(5)
C17 C18 C19 O3 178.4(3)
C17 C18 C19 C14 0.2(4)
C19 C14 C15 C16 -0.3(4)
C20 O3 C19 C14 -178.1(3)
C20 O3 C19 C18 3.6(4)

_cod_database_fobs_code 2021657
